data_7710956
loop_
_publ_author_name
'Storm Thomsen, Maria'
'Andersen, Helene O. B.'
'S\/orensen, Thomas Just'

_publ_section_title
;
 Long Story Short: Donor Set Symmetry in Eu.DOTA Crystals Determines the
 Electronic Structure
;
_journal_name_full 'Dalton Transactions'
_journal_paper_doi 10.1039/D2DT02172B
_journal_year 2022
_chemical_absolute_configuration unk
_chemical_formula_moiety '2(C16 H28 Eu N4 O9), 2(Cl), 4(H2 O)'
_chemical_formula_sum 'C32 H64 Cl2 Eu2 N8 O22'
_chemical_formula_weight 1287.73
_space_group_crystal_system orthorhombic
_space_group_IT_number 19
_space_group_name_Hall 'P 2ac 2ab'
_space_group_name_H-M_alt 'P 21 21 21'
_atom_sites_solution_hydrogens mixed
_atom_sites_solution_primary dual
_audit_creation_date 2022-03-15
_audit_creation_method
;
Olex2 1.5
(compiled 2021.12.09 svn.r5202d8cf for OlexSys, GUI svn.r6439)
;
_audit_update_record
;
2022-05-04 deposited with the CCDC.	2022-08-12 downloaded from the CCDC.
;
_cell_angle_alpha 90
_cell_angle_beta 90
_cell_angle_gamma 90
_cell_formula_units_Z 2
_cell_length_a 9.1540(11)
_cell_length_b 15.8407(17)
_cell_length_c 15.8615(17)
_cell_measurement_reflns_used 9565
_cell_measurement_temperature 100
_cell_measurement_theta_max 41.14
_cell_measurement_theta_min 2.57
_cell_volume 2300.0(4)
_computing_cell_refinement 'SAINT V8.38A (Bruker, 2018)'
_computing_data_reduction 'SAINT V8.38A (Bruker, 2018)'
_computing_molecular_graphics 'Olex2 1.5 (Dolomanov et al., 2009)'
_computing_publication_material 'Olex2 1.5 (Dolomanov et al., 2009)'
_computing_structure_refinement 'SHELXL 2018/3 (Sheldrick, 2015)'
_computing_structure_solution 'SHELXT 2014/5 (Sheldrick, 2014)'
_diffrn_ambient_temperature 100
_diffrn_measured_fraction_theta_full 0.997
_diffrn_measured_fraction_theta_max 0.998
_diffrn_measurement_device_type 'Bruker APEX-II CCD'
_diffrn_measurement_method '\f and \w scans'
_diffrn_radiation_type MoK\a
_diffrn_radiation_wavelength 0.71073
_diffrn_reflns_av_R_equivalents 0.0422
_diffrn_reflns_av_unetI/netI 0.0292
_diffrn_reflns_Laue_measured_fraction_full 0.997
_diffrn_reflns_Laue_measured_fraction_max 0.998
_diffrn_reflns_limit_h_max 13
_diffrn_reflns_limit_h_min -13
_diffrn_reflns_limit_k_max 22
_diffrn_reflns_limit_k_min -22
_diffrn_reflns_limit_l_max 22
_diffrn_reflns_limit_l_min -22
_diffrn_reflns_number 40965
_diffrn_reflns_point_group_measured_fraction_full 0.998
_diffrn_reflns_point_group_measured_fraction_max 0.999
_diffrn_reflns_theta_full 25.242
_diffrn_reflns_theta_max 30.505
_diffrn_reflns_theta_min 2.569
_diffrn_source_current 1.0
_diffrn_source_power 0.05
_diffrn_source_voltage 50.0
_diffrn_standards_number 0
_exptl_absorpt_coefficient_mu 2.907
_exptl_absorpt_correction_T_max 0.7481
_exptl_absorpt_correction_T_min 0.5644
_exptl_absorpt_correction_type multi-scan
_exptl_absorpt_process_details
;
SADABS-2016/2 (Bruker,2016/2) was used for absorption correction.
wR2(int) was 0.0876 before and 0.0632 after correction.
The Ratio of minimum to maximum transmission is 0.7544.
The \l/2 correction factor is Not present.
;
_exptl_crystal_colour 'clear light colourless'
_exptl_crystal_colour_lustre clear
_exptl_crystal_colour_modifier light
_exptl_crystal_colour_primary colourless
_exptl_crystal_density_diffrn 1.859
_exptl_crystal_description block
_exptl_crystal_F_000 1296
_exptl_crystal_size_max 0.354
_exptl_crystal_size_mid 0.313
_exptl_crystal_size_min 0.212
_refine_diff_density_max 0.353
_refine_diff_density_min -0.579
_refine_diff_density_rms 0.074
_refine_ls_abs_structure_details
;
 Flack x determined using 3019 quotients [(I+)-(I-)]/[(I+)+(I-)]
 (Parsons, Flack and Wagner, Acta Cryst. B69 (2013) 249-259).
;
_refine_ls_abs_structure_Flack 0.011(4)
_refine_ls_extinction_method none
_refine_ls_goodness_of_fit_ref 1.083
_refine_ls_hydrogen_treatment mixed
_refine_ls_matrix_type full
_refine_ls_number_parameters 317
_refine_ls_number_reflns 7028
_refine_ls_number_restraints 0
_refine_ls_restrained_S_all 1.083
_refine_ls_R_factor_all 0.0158
_refine_ls_R_factor_gt 0.0153
_refine_ls_shift/su_max 0.003
_refine_ls_shift/su_mean 0.000
_refine_ls_structure_factor_coef Fsqd
_refine_ls_weighting_details 'w=1/[\s^2^(Fo^2^)+(0.0108P)^2^+0.1945P] where P=(Fo^2^+2Fc^2^)/3'
_refine_ls_weighting_scheme calc
_refine_ls_wR_factor_gt 0.0376
_refine_ls_wR_factor_ref 0.0378
_reflns_Friedel_coverage 0.788
_reflns_Friedel_fraction_full 0.999
_reflns_Friedel_fraction_max 1.000
_reflns_number_gt 6924
_reflns_number_total 7028
_reflns_threshold_expression 'I > 2\s(I)'
_cod_data_source_file d2dt02172b5.cif
_cod_data_source_block d8v4348__ny0m
_cod_database_code 7710956
_shelx_shelxl_version_number 2018/3
_shelx_space_group_comment
;
The symmetry employed for this shelxl refinement is uniquely defined
by the following loop, which should always be used as a source of
symmetry information in preference to the above space-group names.
They are only intended as comments.
;
_shelx_estimated_absorpt_t_max 0.578
_shelx_estimated_absorpt_t_min 0.426
_olex2_refinement_description
;
1. Fixed Uiso
 At 1.2 times of:
  All C(H,H) groups
 At 1.5 times of:
  All O(H) groups, All O(H,H) groups
2.a Free rotating group:
 O11(H11C,H11D), O3(H3A,H3B)
2.b Secondary CH2 refined with riding coordinates:
 C1(H1A,H1B), C6(H6A,H6B), C8(H8A,H8B), C10(H10A,H10B), C12(H12A,H12B),
 C16(H16A,H16B), C2(H2A,H2B), C9(H9A,H9B), C11(H11A,H11B), C3(H3C,H3D), C7(H7A,
 H7B), C15(H15A,H15B)
2.c Idealised tetrahedral OH refined as rotating group:
 O9(H9)
;
_olex2_submission_special_instructions 'No special instructions were received'

loop_
_space_group_symop_operation_xyz
'x, y, z'
'-x+1/2, -y, z+1/2'
'-x, y+1/2, -z+1/2'
'x+1/2, -y+1/2, -z'

loop_
_atom_site_label
_atom_site_type_symbol
_atom_site_fract_x
_atom_site_fract_y
_atom_site_fract_z
_atom_site_U_iso_or_equiv
_atom_site_adp_type
_atom_site_occupancy
_atom_site_site_symmetry_order
_atom_site_calc_flag
_atom_site_refinement_flags_posn
_atom_site_refinement_flags_adp
_atom_site_refinement_flags_occupancy
_atom_site_disorder_assembly
_atom_site_disorder_group
Eu1 Eu 0.86820(2) 0.54404(2) 0.28911(2) 0.00579(3) Uani 1 1 d . . . . .
Cl1 Cl 0.11496(7) 0.32843(4) 0.47608(4) 0.01567(12) Uani 1 1 d . . . . .
O1 O 1.3048(2) 0.44358(12) 0.22584(10) 0.0137(4) Uani 1 1 d . . . . .
O4 O 1.10843(19) 0.49605(11) 0.28980(10) 0.0112(3) Uani 1 1 d . . . . .
O6 O 0.8186(2) 0.42704(11) 0.19719(10) 0.0115(4) Uani 1 1 d . . . . .
O8 O 0.4306(2) 0.55394(13) 0.41690(11) 0.0135(4) Uani 1 1 d . . . . .
O10 O 0.6235(2) 0.51706(10) 0.33944(10) 0.0100(3) Uani 1 1 d . . . . .
O11 O 0.6377(2) 0.31160(11) 0.38193(11) 0.0144(3) Uani 1 1 d G . . . .
H11C H 0.557539 0.340512 0.387959 0.022 Uiso 1 1 d G U . . .
H11D H 0.637582 0.276674 0.424260 0.022 Uiso 1 1 d G U . . .
N1 N 1.0337(2) 0.67960(14) 0.30085(13) 0.0089(4) Uani 1 1 d . . . . .
O3 O 0.8688(2) 0.41888(11) 0.37427(11) 0.0132(3) Uani 1 1 d G . . . .
H3A H 0.796935 0.385078 0.372961 0.020 Uiso 1 1 d G U . . .
H3B H 0.935976 0.391649 0.399479 0.020 Uiso 1 1 d G U . . .
N4 N 0.6836(2) 0.57754(13) 0.16333(12) 0.0085(4) Uani 1 1 d . . . . .
O7 O 1.0395(2) 0.66233(12) 0.52624(10) 0.0138(4) Uani 1 1 d . . . . .
O2 O 0.9101(2) 0.58994(11) 0.43154(10) 0.0102(3) Uani 1 1 d . . . . .
O9 O 0.6667(2) 0.35039(11) 0.12186(11) 0.0155(4) Uani 1 1 d . . . . .
H9 H 0.595031 0.358030 0.089645 0.023 Uiso 1 1 calc R U . A 1
C1 C 1.1252(3) 0.50940(16) 0.13957(14) 0.0126(4) Uani 1 1 d . . . . .
H1A H 1.206303 0.531814 0.104854 0.015 Uiso 1 1 calc R U . . .
H1B H 1.084535 0.459570 0.110109 0.015 Uiso 1 1 calc R U . . .
N2 N 1.0100(2) 0.57480(14) 0.14677(12) 0.0088(4) Uani 1 1 d . . . . .
N3 N 0.7087(2) 0.68269(13) 0.31860(13) 0.0088(4) Uani 1 1 d . . . . .
C4 C 1.1857(3) 0.48161(15) 0.22529(14) 0.0092(4) Uani 1 1 d . . . . .
C6 C 1.1451(3) 0.68235(16) 0.23252(14) 0.0122(5) Uani 1 1 d . . . . .
H6A H 1.224511 0.641996 0.245552 0.015 Uiso 1 1 calc R U . . .
H6B H 1.188085 0.739626 0.229704 0.015 Uiso 1 1 calc R U . . .
C8 C 1.1096(3) 0.67366(16) 0.38330(14) 0.0114(5) Uani 1 1 d . . . . .
H8A H 1.144294 0.730422 0.400079 0.014 Uiso 1 1 calc R U . . .
H8B H 1.196052 0.636566 0.377472 0.014 Uiso 1 1 calc R U . . .
C10 C 0.6132(3) 0.49778(15) 0.13631(15) 0.0103(4) Uani 1 1 d . . . . .
H10A H 0.591728 0.500924 0.075213 0.012 Uiso 1 1 calc R U . . .
H10B H 0.519152 0.491335 0.166479 0.012 Uiso 1 1 calc R U . . .
C12 C 0.5677(3) 0.63806(16) 0.19030(15) 0.0104(5) Uani 1 1 d . . . . .
H12A H 0.494459 0.607850 0.224937 0.013 Uiso 1 1 calc R U . . .
H12B H 0.517381 0.660548 0.139812 0.013 Uiso 1 1 calc R U . . .
C14 C 1.0110(3) 0.63910(16) 0.45120(14) 0.0093(4) Uani 1 1 d . . . . .
C16 C 0.6302(3) 0.71070(14) 0.24076(15) 0.0129(4) Uani 1 1 d . . . . .
H16A H 0.698818 0.742811 0.204689 0.015 Uiso 1 1 calc R U . . .
H16B H 0.549865 0.749214 0.257009 0.015 Uiso 1 1 calc R U . . .
C2 C 0.8039(3) 0.75334(16) 0.34846(16) 0.0120(5) Uani 1 1 d . . . . .
H2A H 0.827923 0.744737 0.408710 0.014 Uiso 1 1 calc R U . . .
H2B H 0.750362 0.807377 0.343270 0.014 Uiso 1 1 calc R U . . .
C9 C 1.0782(3) 0.66022(16) 0.14772(15) 0.0120(5) Uani 1 1 d . . . . .
H9A H 1.003130 0.702847 0.133363 0.014 Uiso 1 1 calc R U . . .
H9B H 1.155111 0.662639 0.103906 0.014 Uiso 1 1 calc R U . . .
C5 C 0.5516(3) 0.57037(15) 0.37782(14) 0.0092(4) Uani 1 1 d . . . . .
C11 C 0.9445(3) 0.75813(15) 0.29754(17) 0.0129(5) Uani 1 1 d . . . . .
H11A H 0.919722 0.770321 0.238022 0.015 Uiso 1 1 calc R U . . .
H11B H 1.004048 0.805726 0.318880 0.015 Uiso 1 1 calc R U . . .
C3 C 0.9087(3) 0.56986(17) 0.07346(14) 0.0118(5) Uani 1 1 d . . . . .
H3C H 0.888944 0.509878 0.060173 0.014 Uiso 1 1 calc R U . . .
H3D H 0.955876 0.595808 0.023618 0.014 Uiso 1 1 calc R U . . .
C13 C 0.7069(3) 0.42138(16) 0.15314(14) 0.0092(4) Uani 1 1 d . . . . .
C7 C 0.6015(3) 0.66095(15) 0.38444(16) 0.0115(5) Uani 1 1 d . . . . .
H7A H 0.515747 0.698718 0.379373 0.014 Uiso 1 1 calc R U . . .
H7B H 0.645814 0.670317 0.440594 0.014 Uiso 1 1 calc R U . . .
C15 C 0.7655(3) 0.61466(17) 0.09117(14) 0.0122(5) Uani 1 1 d . . . . .
H15A H 0.785785 0.674839 0.103317 0.015 Uiso 1 1 calc R U . . .
H15B H 0.703573 0.612163 0.040080 0.015 Uiso 1 1 calc R U . . .
O5 O 0.3691(2) 0.40519(11) 0.38217(11) 0.0127(3) Uani 1 1 d . . . . .
H8 H 0.417(5) 0.510(3) 0.415(3) 0.051(15) Uiso 1 1 d . . . . .
H5A H 0.344(5) 0.412(2) 0.333(3) 0.034(11) Uiso 1 1 d . . . . .
H5B H 0.294(5) 0.395(3) 0.404(3) 0.046(14) Uiso 1 1 d . . . . .

loop_
_atom_site_aniso_label
_atom_site_aniso_U_11
_atom_site_aniso_U_22
_atom_site_aniso_U_33
_atom_site_aniso_U_23
_atom_site_aniso_U_13
_atom_site_aniso_U_12
Eu1 0.00542(5) 0.00627(5) 0.00567(4) 0.00053(4) 0.00038(4) 0.00025(4)
Cl1 0.0121(3) 0.0176(3) 0.0174(2) 0.0069(2) -0.0016(2) -0.0007(2)
O1 0.0094(8) 0.0188(9) 0.0131(8) -0.0005(7) 0.0011(6) 0.0060(7)
O4 0.0094(9) 0.0155(8) 0.0087(6) 0.0021(7) 0.0003(8) 0.0022(6)
O6 0.0120(9) 0.0120(8) 0.0103(8) -0.0022(6) -0.0036(6) 0.0029(7)
O8 0.0098(9) 0.0121(9) 0.0185(8) -0.0010(7) 0.0068(7) -0.0026(7)
O10 0.0080(8) 0.0086(7) 0.0134(7) -0.0003(6) 0.0022(7) -0.0001(7)
O11 0.0132(9) 0.0115(8) 0.0184(8) 0.0020(6) 0.0024(8) 0.0010(8)
N1 0.0073(9) 0.0101(9) 0.0093(9) 0.0013(8) 0.0018(7) -0.0003(7)
O3 0.0104(9) 0.0126(8) 0.0166(7) 0.0070(7) -0.0037(8) -0.0035(8)
N4 0.0085(10) 0.0085(9) 0.0086(8) 0.0013(7) 0.0010(7) 0.0007(8)
O7 0.0154(9) 0.0175(9) 0.0085(7) -0.0036(7) 0.0011(7) -0.0074(7)
O2 0.0111(9) 0.0106(8) 0.0089(7) -0.0006(6) 0.0004(6) -0.0043(7)
O9 0.0209(11) 0.0102(8) 0.0153(8) -0.0015(7) -0.0086(7) 0.0008(7)
C1 0.0107(12) 0.0179(11) 0.0092(9) 0.0013(8) 0.0015(10) 0.0054(11)
N2 0.0083(10) 0.0118(9) 0.0063(8) 0.0012(7) -0.0009(7) 0.0017(8)
N3 0.0086(10) 0.0063(9) 0.0115(9) -0.0003(7) 0.0007(7) -0.0006(7)
C4 0.0074(10) 0.0096(10) 0.0105(10) -0.0014(8) -0.0001(8) -0.0006(8)
C6 0.0087(12) 0.0154(11) 0.0126(9) 0.0029(8) 0.0033(9) -0.0035(10)
C8 0.0084(12) 0.0149(11) 0.0110(9) 0.0005(8) 0.0000(9) -0.0056(9)
C10 0.0093(12) 0.0101(10) 0.0116(9) -0.0009(8) -0.0028(10) 0.0009(9)
C12 0.0088(11) 0.0109(11) 0.0116(10) 0.0007(8) -0.0014(8) 0.0040(9)
C14 0.0106(11) 0.0084(10) 0.0089(9) -0.0007(8) 0.0018(8) -0.0005(9)
C16 0.0150(12) 0.0078(9) 0.0159(9) 0.0016(8) -0.0027(11) 0.0029(10)
C2 0.0115(12) 0.0070(10) 0.0174(11) -0.0008(9) 0.0020(9) -0.0015(9)
C9 0.0116(12) 0.0151(12) 0.0094(10) 0.0046(9) 0.0013(9) -0.0012(9)
C5 0.0082(11) 0.0099(10) 0.0095(9) 0.0004(8) -0.0001(8) -0.0012(8)
C11 0.0129(12) 0.0083(10) 0.0175(11) 0.0016(9) 0.0019(10) -0.0016(9)
C3 0.0113(12) 0.0187(11) 0.0053(8) 0.0034(8) -0.0004(8) 0.0011(9)
C13 0.0120(12) 0.0087(10) 0.0070(9) -0.0004(8) 0.0021(8) 0.0028(9)
C7 0.0090(12) 0.0090(10) 0.0164(10) -0.0041(9) 0.0038(9) -0.0019(9)
C15 0.0116(12) 0.0161(12) 0.0089(9) 0.0063(9) 0.0002(9) 0.0007(9)
O5 0.0091(9) 0.0141(8) 0.0148(8) 0.0031(6) 0.0003(8) -0.0023(8)

loop_
_atom_type_symbol
_atom_type_description
_atom_type_scat_dispersion_real
_atom_type_scat_dispersion_imag
_atom_type_scat_source
C C 0.0033 0.0016 'International Tables Vol C Tables 4.2.6.8 and 6.1.1.4'
H H 0.0000 0.0000 'International Tables Vol C Tables 4.2.6.8 and 6.1.1.4'
Cl Cl 0.1484 0.1585 'International Tables Vol C Tables 4.2.6.8 and 6.1.1.4'
Eu Eu -0.1578 3.6682 'International Tables Vol C Tables 4.2.6.8 and 6.1.1.4'
N N 0.0061 0.0033 'International Tables Vol C Tables 4.2.6.8 and 6.1.1.4'
O O 0.0106 0.0060 'International Tables Vol C Tables 4.2.6.8 and 6.1.1.4'

loop_
_exptl_crystal_face_index_h
_exptl_crystal_face_index_k
_exptl_crystal_face_index_l
_exptl_crystal_face_perp_dist
-1.00 -1.00 0.00 0.0960
-2.00 -1.00 0.00 0.1120
2.00 1.00 0.00 0.0980
0.00 0.00 1.00 0.1410
0.00 0.00 -1.00 0.1770
-1.00 1.00 0.00 0.1190
0.00 -1.00 0.00 0.0780
0.00 1.00 0.00 0.1480
1.00 2.00 0.00 0.1250

loop_
_geom_angle_atom_site_label_1
_geom_angle_atom_site_label_2
_geom_angle_atom_site_label_3
_geom_angle
_geom_angle_site_symmetry_1
_geom_angle_site_symmetry_3
_geom_angle_publ_flag
O4 Eu1 O6 85.95(6) . . ?
O4 Eu1 O10 144.78(6) . . ?
O4 Eu1 N1 73.88(6) . . ?
O4 Eu1 O3 74.06(7) . . ?
O4 Eu1 N4 131.84(6) . . ?
O4 Eu1 O2 86.77(6) . . ?
O4 Eu1 N2 66.49(6) . . ?
O4 Eu1 N3 141.46(6) . . ?
O4 Eu1 C4 18.52(6) . . ?
O4 Eu1 C14 76.57(6) . . ?
O4 Eu1 C5 152.02(6) . . ?
O6 Eu1 O10 83.62(6) . . ?
O6 Eu1 N1 141.32(6) . . ?
O6 Eu1 N4 65.15(6) . . ?
O6 Eu1 O2 146.53(6) . . ?
O6 Eu1 N2 73.56(6) . . ?
O6 Eu1 N3 129.48(6) . . ?
O6 Eu1 C4 75.15(6) . . ?
O6 Eu1 C14 155.91(6) . . ?
O6 Eu1 C5 101.15(6) . . ?
O10 Eu1 N1 130.84(6) . . ?
O10 Eu1 N4 72.24(6) . . ?
O10 Eu1 N2 140.19(6) . . ?
O10 Eu1 N3 65.29(6) . . ?
O10 Eu1 C4 152.00(6) . . ?
O10 Eu1 C14 101.15(6) . . ?
O10 Eu1 C5 18.64(6) . . ?
N1 Eu1 N4 104.77(6) . . ?
N1 Eu1 N2 68.20(6) . . ?
N1 Eu1 N3 68.45(6) . . ?
N1 Eu1 C4 75.78(6) . . ?
N1 Eu1 C14 48.39(6) . . ?
N1 Eu1 C5 112.20(6) . . ?
O3 Eu1 O6 72.81(6) . . ?
O3 Eu1 O10 70.73(6) . . ?
O3 Eu1 N1 129.24(6) . . ?
O3 Eu1 N4 125.94(7) . . ?
O3 Eu1 O2 73.77(6) . . ?
O3 Eu1 N2 129.10(7) . . ?
O3 Eu1 N3 125.49(7) . . ?
O3 Eu1 C4 85.50(7) . . ?
O3 Eu1 C14 86.37(6) . . ?
O3 Eu1 C5 82.20(7) . . ?
N4 Eu1 N3 67.81(6) . . ?
N4 Eu1 C4 113.33(6) . . ?
N4 Eu1 C14 138.88(6) . . ?
N4 Eu1 C5 74.54(6) . . ?
O2 Eu1 O10 83.74(6) . . ?
O2 Eu1 N1 66.13(6) . . ?
O2 Eu1 N4 138.04(6) . . ?
O2 Eu1 N2 131.84(6) . . ?
O2 Eu1 N3 71.02(6) . . ?
O2 Eu1 C4 104.09(6) . . ?
O2 Eu1 C14 18.81(6) . . ?
O2 Eu1 C5 72.33(6) . . ?
N2 Eu1 N4 68.67(7) . . ?
N2 Eu1 N3 105.36(6) . . ?
N2 Eu1 C4 49.38(6) . . ?
N2 Eu1 C14 113.05(6) . . ?
N2 Eu1 C5 141.49(6) . . ?
N3 Eu1 C4 142.71(6) . . ?
N3 Eu1 C14 72.63(6) . . ?
N3 Eu1 C5 48.15(6) . . ?
C4 Eu1 C14 91.59(6) . . ?
C4 Eu1 C5 167.69(6) . . ?
C5 Eu1 C14 87.52(6) . . ?
C4 O4 Eu1 125.72(15) . . ?
C13 O6 Eu1 123.58(16) . . ?
C5 O8 H8 109(4) . . ?
C5 O10 Eu1 122.50(16) . . ?
H11C O11 H11D 104.4 . . ?
C6 N1 Eu1 111.48(14) . . ?
C6 N1 C11 109.00(19) . . ?
C8 N1 Eu1 106.25(14) . . ?
C8 N1 C6 108.85(19) . . ?
C8 N1 C11 109.9(2) . . ?
C11 N1 Eu1 111.28(15) . . ?
Eu1 O3 H3A 120.4 . . ?
Eu1 O3 H3B 133.2 . . ?
H3A O3 H3B 104.6 . . ?
C10 N4 Eu1 108.81(14) . . ?
C10 N4 C12 108.7(2) . . ?
C10 N4 C15 109.48(19) . . ?
C12 N4 Eu1 111.34(13) . . ?
C15 N4 Eu1 109.54(15) . . ?
C15 N4 C12 108.94(19) . . ?
C14 O2 Eu1 122.79(15) . . ?
C13 O9 H9 109.5 . . ?
H1A C1 H1B 107.8 . . ?
N2 C1 H1A 109.0 . . ?
N2 C1 H1B 109.0 . . ?
N2 C1 C4 112.91(19) . . ?
C4 C1 H1A 109.0 . . ?
C4 C1 H1B 109.0 . . ?
C1 N2 Eu1 106.59(13) . . ?
C1 N2 C9 109.7(2) . . ?
C1 N2 C3 110.25(19) . . ?
C9 N2 Eu1 111.32(14) . . ?
C3 N2 Eu1 110.55(14) . . ?
C3 N2 C9 108.45(19) . . ?
C16 N3 Eu1 111.15(14) . . ?
C2 N3 Eu1 110.57(15) . . ?
C2 N3 C16 108.63(19) . . ?
C7 N3 Eu1 107.16(14) . . ?
C7 N3 C16 109.5(2) . . ?
C7 N3 C2 109.80(19) . . ?
O1 C4 Eu1 158.86(17) . . ?
O1 C4 O4 124.8(2) . . ?
O1 C4 C1 117.5(2) . . ?
O4 C4 Eu1 35.76(11) . . ?
O4 C4 C1 117.6(2) . . ?
C1 C4 Eu1 82.25(14) . . ?
N1 C6 H6A 109.4 . . ?
N1 C6 H6B 109.4 . . ?
N1 C6 C9 111.2(2) . . ?
H6A C6 H6B 108.0 . . ?
C9 C6 H6A 109.4 . . ?
C9 C6 H6B 109.4 . . ?
N1 C8 H8A 109.2 . . ?
N1 C8 H8B 109.2 . . ?
N1 C8 C14 111.9(2) . . ?
H8A C8 H8B 107.9 . . ?
C14 C8 H8A 109.2 . . ?
C14 C8 H8B 109.2 . . ?
N4 C10 H10A 109.1 . . ?
N4 C10 H10B 109.1 . . ?
N4 C10 C13 112.7(2) . . ?
H10A C10 H10B 107.8 . . ?
C13 C10 H10A 109.1 . . ?
C13 C10 H10B 109.1 . . ?
N4 C12 H12A 109.3 . . ?
N4 C12 H12B 109.3 . . ?
N4 C12 C16 111.7(2) . . ?
H12A C12 H12B 107.9 . . ?
C16 C12 H12A 109.3 . . ?
C16 C12 H12B 109.3 . . ?
O7 C14 Eu1 162.77(18) . . ?
O7 C14 C8 116.1(2) . . ?
O2 C14 Eu1 38.40(11) . . ?
O2 C14 O7 124.5(2) . . ?
O2 C14 C8 119.4(2) . . ?
C8 C14 Eu1 81.03(13) . . ?
N3 C16 C12 113.12(19) . . ?
N3 C16 H16A 109.0 . . ?
N3 C16 H16B 109.0 . . ?
C12 C16 H16A 109.0 . . ?
C12 C16 H16B 109.0 . . ?
H16A C16 H16B 107.8 . . ?
N3 C2 H2A 109.4 . . ?
N3 C2 H2B 109.4 . . ?
N3 C2 C11 111.2(2) . . ?
H2A C2 H2B 108.0 . . ?
C11 C2 H2A 109.4 . . ?
C11 C2 H2B 109.4 . . ?
N2 C9 C6 112.80(19) . . ?
N2 C9 H9A 109.0 . . ?
N2 C9 H9B 109.0 . . ?
C6 C9 H9A 109.0 . . ?
C6 C9 H9B 109.0 . . ?
H9A C9 H9B 107.8 . . ?
O8 C5 Eu1 160.75(18) . . ?
O8 C5 C7 114.6(2) . . ?
O10 C5 Eu1 38.85(12) . . ?
O10 C5 O8 123.7(2) . . ?
O10 C5 C7 121.6(2) . . ?
C7 C5 Eu1 83.24(14) . . ?
N1 C11 C2 113.8(2) . . ?
N1 C11 H11A 108.8 . . ?
N1 C11 H11B 108.8 . . ?
C2 C11 H11A 108.8 . . ?
C2 C11 H11B 108.8 . . ?
H11A C11 H11B 107.7 . . ?
N2 C3 H3C 109.3 . . ?
N2 C3 H3D 109.3 . . ?
N2 C3 C15 111.63(19) . . ?
H3C C3 H3D 108.0 . . ?
C15 C3 H3C 109.3 . . ?
C15 C3 H3D 109.3 . . ?
O6 C13 Eu1 37.90(12) . . ?
O6 C13 O9 121.2(2) . . ?
O6 C13 C10 120.7(2) . . ?
O9 C13 Eu1 155.39(17) . . ?
O9 C13 C10 118.1(2) . . ?
C10 C13 Eu1 84.05(13) . . ?
N3 C7 C5 112.0(2) . . ?
N3 C7 H7A 109.2 . . ?
N3 C7 H7B 109.2 . . ?
C5 C7 H7A 109.2 . . ?
C5 C7 H7B 109.2 . . ?
H7A C7 H7B 107.9 . . ?
N4 C15 C3 113.1(2) . . ?
N4 C15 H15A 109.0 . . ?
N4 C15 H15B 109.0 . . ?
C3 C15 H15A 109.0 . . ?
C3 C15 H15B 109.0 . . ?
H15A C15 H15B 107.8 . . ?
H5A O5 H5B 102(4) . . ?

loop_
_geom_bond_atom_site_label_1
_geom_bond_atom_site_label_2
_geom_bond_distance
_geom_bond_site_symmetry_2
_geom_bond_publ_flag
Eu1 O4 2.3267(18) . ?
Eu1 O6 2.4014(17) . ?
Eu1 O10 2.4164(19) . ?
Eu1 N1 2.635(2) . ?
Eu1 O3 2.3989(16) . ?
Eu1 N4 2.668(2) . ?
Eu1 O2 2.4040(16) . ?
Eu1 N2 2.649(2) . ?
Eu1 N3 2.678(2) . ?
Eu1 C4 3.233(3) . ?
Eu1 C14 3.254(2) . ?
Eu1 C5 3.249(3) . ?
O1 C4 1.246(3) . ?
O4 C4 1.265(3) . ?
O6 C13 1.241(3) . ?
O8 C5 1.295(3) . ?
O8 H8 0.71(4) . ?
O10 C5 1.232(3) . ?
O11 H11C 0.8705 . ?
O11 H11D 0.8700 . ?
N1 C6 1.489(3) . ?
N1 C8 1.484(3) . ?
N1 C11 1.489(3) . ?
O3 H3A 0.8483 . ?
O3 H3B 0.8511 . ?
N4 C10 1.482(3) . ?
N4 C12 1.493(3) . ?
N4 C15 1.489(3) . ?
O7 C14 1.273(3) . ?
O2 C14 1.248(3) . ?
O9 H9 0.8400 . ?
O9 C13 1.283(3) . ?
C1 H1A 0.9900 . ?
C1 H1B 0.9900 . ?
C1 N2 1.483(3) . ?
C1 C4 1.533(3) . ?
N2 C9 1.490(3) . ?
N2 C3 1.489(3) . ?
N3 C16 1.496(3) . ?
N3 C2 1.496(3) . ?
N3 C7 1.474(3) . ?
C6 H6A 0.9900 . ?
C6 H6B 0.9900 . ?
C6 C9 1.519(3) . ?
C8 H8A 0.9900 . ?
C8 H8B 0.9900 . ?
C8 C14 1.508(3) . ?
C10 H10A 0.9900 . ?
C10 H10B 0.9900 . ?
C10 C13 1.508(3) . ?
C12 H12A 0.9900 . ?
C12 H12B 0.9900 . ?
C12 C16 1.514(3) . ?
C16 H16A 0.9900 . ?
C16 H16B 0.9900 . ?
C2 H2A 0.9900 . ?
C2 H2B 0.9900 . ?
C2 C11 1.521(4) . ?
C9 H9A 0.9900 . ?
C9 H9B 0.9900 . ?
C5 C7 1.509(3) . ?
C11 H11A 0.9900 . ?
C11 H11B 0.9900 . ?
C3 H3C 0.9900 . ?
C3 H3D 0.9900 . ?
C3 C15 1.517(4) . ?
C7 H7A 0.9900 . ?
C7 H7B 0.9900 . ?
C15 H15A 0.9900 . ?
C15 H15B 0.9900 . ?
O5 H5A 0.82(4) . ?
O5 H5B 0.79(5) . ?

loop_
_geom_torsion_atom_site_label_1
_geom_torsion_atom_site_label_2
_geom_torsion_atom_site_label_3
_geom_torsion_atom_site_label_4
_geom_torsion
_geom_torsion_site_symmetry_1
_geom_torsion_site_symmetry_2
_geom_torsion_site_symmetry_3
_geom_torsion_site_symmetry_4
_geom_torsion_publ_flag
Eu1 O4 C4 O1 -167.97(19) . . . . ?
Eu1 O4 C4 C1 9.1(3) . . . . ?
Eu1 O6 C13 O9 -162.30(17) . . . . ?
Eu1 O6 C13 C10 16.5(3) . . . . ?
Eu1 O10 C5 O8 -168.68(17) . . . . ?
Eu1 O10 C5 C7 9.8(3) . . . . ?
Eu1 N1 C6 C9 44.8(2) . . . . ?
Eu1 N1 C8 C14 -38.9(2) . . . . ?
Eu1 N1 C11 C2 41.7(2) . . . . ?
Eu1 N4 C10 C13 -27.2(2) . . . . ?
Eu1 N4 C12 C16 44.4(2) . . . . ?
Eu1 N4 C15 C3 43.1(2) . . . . ?
Eu1 O2 C14 O7 -177.38(19) . . . . ?
Eu1 O2 C14 C8 1.7(3) . . . . ?
Eu1 N2 C9 C6 40.2(2) . . . . ?
Eu1 N2 C3 C15 44.2(2) . . . . ?
Eu1 N3 C16 C12 40.6(3) . . . . ?
Eu1 N3 C2 C11 42.8(2) . . . . ?
Eu1 N3 C7 C5 -33.7(2) . . . . ?
Eu1 C5 C7 N3 26.10(18) . . . . ?
O8 C5 C7 N3 -161.5(2) . . . . ?
O10 C5 C7 N3 19.9(3) . . . . ?
N1 C6 C9 N2 -58.7(3) . . . . ?
N1 C8 C14 Eu1 29.60(18) . . . . ?
N1 C8 C14 O7 -152.3(2) . . . . ?
N1 C8 C14 O2 28.6(3) . . . . ?
N4 C10 C13 Eu1 20.87(17) . . . . ?
N4 C10 C13 O6 10.8(3) . . . . ?
N4 C10 C13 O9 -170.4(2) . . . . ?
N4 C12 C16 N3 -58.9(3) . . . . ?
C1 N2 C9 C6 -77.5(2) . . . . ?
C1 N2 C3 C15 161.8(2) . . . . ?
N2 C1 C4 Eu1 25.33(19) . . . . ?
N2 C1 C4 O1 -162.7(2) . . . . ?
N2 C1 C4 O4 20.0(3) . . . . ?
N2 C3 C15 N4 -61.3(3) . . . . ?
N3 C2 C11 N1 -58.9(3) . . . . ?
C4 C1 N2 Eu1 -32.7(2) . . . . ?
C4 C1 N2 C9 88.0(2) . . . . ?
C4 C1 N2 C3 -152.7(2) . . . . ?
C6 N1 C8 C14 -159.0(2) . . . . ?
C6 N1 C11 C2 165.1(2) . . . . ?
C8 N1 C6 C9 161.7(2) . . . . ?
C8 N1 C11 C2 -75.7(3) . . . . ?
C10 N4 C12 C16 164.22(19) . . . . ?
C10 N4 C15 C3 -76.2(3) . . . . ?
C12 N4 C10 C13 -148.60(19) . . . . ?
C12 N4 C15 C3 165.1(2) . . . . ?
C16 N3 C2 C11 -79.4(3) . . . . ?
C16 N3 C7 C5 87.0(2) . . . . ?
C2 N3 C16 C12 162.5(2) . . . . ?
C2 N3 C7 C5 -153.8(2) . . . . ?
C9 N2 C3 C15 -78.1(2) . . . . ?
C11 N1 C6 C9 -78.4(3) . . . . ?
C11 N1 C8 C14 81.6(3) . . . . ?
C3 N2 C9 C6 162.1(2) . . . . ?
C7 N3 C16 C12 -77.6(3) . . . . ?
C7 N3 C2 C11 160.9(2) . . . . ?
C15 N4 C10 C13 92.5(2) . . . . ?
C15 N4 C12 C16 -76.5(2) . . . . ?
